data_4327710
loop_
_publ_author_name
'Elena Cerrada'
'Peter G. Jones'
'Antonio Laguna'
'Mariano Laguna'

_publ_contact_author
;
      For X-ray structures:
      Jones, Peter G.
      Institut f\"ur Analytische und Anorganische Chemie
      Technische Universit\"at Braunschweig
      Postfach 3329
      38023 Braunschweig
      Germany
;
_publ_contact_author_email p.jones@tu-bs.de
_publ_contact_author_fax '049 531 391-5387'
_publ_contact_author_phone '049 531 391-5382'
_publ_section_title
;
 Synthesis and Reactivity of Heteroleptic Complexes of Gold with
 2-Thioxo-1,3-dithiole-4,5-dithiolate (dmit). X-ray Structure of
 [Au~2~(\m-dmit)(PPh~3~)~2~], NBu~4~[Au(dmit)(PPh~3~)] and
 PPN[Au(dmit)(C~6~F~5~)~2~]
;
_journal_name_full 'Inorganic Chemistry'
_journal_page_first 2995
_journal_page_last 3000
_journal_paper_doi 10.1021/ic950893+
_journal_volume 35
_journal_year 1996
_chemical_formula_sum 'C39 H30 Au2 P2 S5'
_chemical_formula_weight 1114.80
_chemical_name_systematic
;
 ?
;
_space_group_IT_number 2
_symmetry_cell_setting triclinic
_symmetry_space_group_name_Hall '-P 1'
_symmetry_space_group_name_H-M 'P -1'
_atom_sites_solution_hydrogens geom
_atom_sites_solution_primary Patterson
_atom_sites_solution_secondary difmap
_cell_angle_alpha 85.36(2)
_cell_angle_beta 75.73(3)
_cell_angle_gamma 89.88(2)
_cell_formula_units_Z 2
_cell_length_a 10.191(2)
_cell_length_b 12.550(3)
_cell_length_c 15.038(4)
_cell_measurement_reflns_used 50
_cell_measurement_temperature 173.0(20)
_cell_measurement_theta_max 11.5
_cell_measurement_theta_min 10
_cell_volume 1857.5(8)
_computing_cell_refinement 'Siemens P3'
_computing_data_collection 'Siemens P3'
_computing_data_reduction 'Siemens XDISK'
_computing_molecular_graphics 'Siemens XP'
_computing_publication_material SHELXL-92
_computing_structure_refinement SHELXL-92
_computing_structure_solution SHELXS-92
_diffrn_ambient_temperature 173.0(20)
_diffrn_measurement_device 'Siemens R3'
_diffrn_measurement_method Omega-scans
_diffrn_radiation_monochromator graphite
_diffrn_radiation_source 'fine-focus sealed tube'
_diffrn_radiation_type MoK\a
_diffrn_radiation_wavelength 0.71073
_diffrn_reflns_av_R_equivalents 0.0366
_diffrn_reflns_av_sigmaI/netI 0.0340
_diffrn_reflns_limit_h_max 3
_diffrn_reflns_limit_h_min -13
_diffrn_reflns_limit_k_max 16
_diffrn_reflns_limit_k_min -16
_diffrn_reflns_limit_l_max 19
_diffrn_reflns_limit_l_min -19
_diffrn_reflns_number 11824
_diffrn_reflns_theta_max 27.56
_diffrn_reflns_theta_min 3.04
_diffrn_standards_decay_% 3
_diffrn_standards_interval_count 197
_diffrn_standards_number 3
_exptl_absorpt_coefficient_mu 8.285
_exptl_absorpt_correction_T_max 0.99
_exptl_absorpt_correction_T_min 0.63
_exptl_absorpt_correction_type Psi-scans
_exptl_crystal_colour yellow
_exptl_crystal_density_diffrn 1.993
_exptl_crystal_F_000 1064
_exptl_crystal_size_max 0.50
_exptl_crystal_size_mid 0.30
_exptl_crystal_size_min 0.20
_refine_diff_density_max 1.321
_refine_diff_density_min -1.138
_refine_diff_density_rms 0.134
_refine_ls_extinction_coef 0.00153(11)
_refine_ls_extinction_expression Fc^*^=kFc[1+0.001xFc^2^\l^3^/sin(2\q)]^-1/4^
_refine_ls_extinction_method SHELXL
_refine_ls_goodness_of_fit_all 1.042
_refine_ls_goodness_of_fit_obs 1.040
_refine_ls_matrix_type full
_refine_ls_number_parameters 434
_refine_ls_number_reflns 8576
_refine_ls_number_restraints 354
_refine_ls_restrained_S_all 1.042
_refine_ls_restrained_S_obs 1.029
_refine_ls_R_factor_all 0.0336
_refine_ls_R_factor_obs 0.0245
_refine_ls_shift/esd_max 0.000
_refine_ls_shift/esd_mean 0.000
_refine_ls_structure_factor_coef Fsqd
_refine_ls_weighting_details 'w=1/[\s^2^(Fo^2^)+(0.0280P)^2^+3.3178P] where P=(Fo^2^+2Fc^2^)/3'
_refine_ls_weighting_scheme calc
_refine_ls_wR_factor_all 0.0629
_refine_ls_wR_factor_obs 0.0571
_reflns_number_observed 7287
_reflns_number_total 8578
_reflns_observed_criterion >2sigma(I)
_cod_data_source_file ic9508932B_1.cif
_cod_data_source_block lunz
_cod_depositor_comments
;
The following automatic conversions were performed:

'_refine_ls_weighting_scheme' value 'calc
w=1/[\s^2^(Fo^2^)+(0.0280P)^2^+3.3178P] where P=(Fo^2^+2Fc^2^)/3' was
changed to 'calc'. New tag '_refine_ls_weighting_details' was
created. The value of the new tag was set to
'w=1/[\s^2^(Fo^2^)+(0.0280P)^2^+3.3178P] where P=(Fo^2^+2Fc^2^)/3'.

Automatic conversion script
Id: cif_fix_values 3143 2015-03-26 13:38:13Z robertas 
;
_cod_database_code 4327710

loop_
_symmetry_equiv_pos_as_xyz
'x, y, z'
'-x, -y, -z'

loop_
_atom_site_aniso_label
_atom_site_aniso_U_11
_atom_site_aniso_U_22
_atom_site_aniso_U_33
_atom_site_aniso_U_23
_atom_site_aniso_U_13
_atom_site_aniso_U_12
Au1 0.01769(8) 0.01588(8) 0.01840(8) -0.00161(5) -0.00569(5) 0.00380(5)
Au2 0.02489(9) 0.01779(9) 0.01852(8) -0.00341(6) -0.00642(6) 0.00442(6)
S1 0.0167(4) 0.0167(5) 0.0217(4) -0.0027(4) -0.0046(3) 0.0021(3)
S2 0.0235(5) 0.0183(5) 0.0209(4) -0.0013(4) 0.0010(4) 0.0017(4)
S3 0.0217(5) 0.0208(5) 0.0184(4) -0.0031(4) -0.0028(4) 0.0063(4)
S4 0.0303(5) 0.0168(5) 0.0247(5) -0.0030(4) -0.0044(4) 0.0025(4)
S5 0.0622(8) 0.0229(6) 0.0295(6) -0.0080(5) 0.0008(5) 0.0124(6)
C1 0.017(2) 0.017(2) 0.019(2) -0.0031(14) -0.0048(14) 0.0036(14)
C2 0.023(2) 0.016(2) 0.016(2) -0.0021(14) -0.0081(14) 0.0037(15)
C3 0.033(2) 0.021(2) 0.022(2) -0.001(2) -0.010(2) 0.006(2)
P1 0.0166(4) 0.0166(5) 0.0182(4) 0.0003(4) -0.0045(4) 0.0029(4)
P2 0.0263(5) 0.0160(5) 0.0161(4) -0.0012(4) -0.0042(4) 0.0014(4)
C11 0.027(2) 0.022(2) 0.016(2) 0.000(2) -0.0046(14) 0.005(2)
C12 0.0271(15) 0.021(2) 0.026(2) 0.000(2) -0.004(2) 0.000(2)
C13 0.044(2) 0.021(2) 0.031(2) -0.001(2) -0.006(2) -0.008(2)
C14 0.049(2) 0.016(2) 0.024(2) 0.000(2) -0.002(2) 0.007(2)
C15 0.044(2) 0.022(2) 0.023(2) 0.003(2) 0.001(2) 0.016(2)
C16 0.0268(15) 0.022(2) 0.022(2) 0.002(2) -0.0035(15) 0.006(2)
C21 0.025(2) 0.025(2) 0.022(2) 0.001(2) -0.007(2) 0.001(2)
C22 0.030(2) 0.027(2) 0.033(2) 0.008(2) -0.001(2) 0.012(2)
C23 0.028(2) 0.040(2) 0.034(2) 0.004(2) 0.007(2) 0.012(2)
C24 0.027(2) 0.039(2) 0.034(2) 0.007(2) 0.005(2) 0.000(2)
C25 0.034(2) 0.029(2) 0.030(2) 0.011(2) -0.005(2) 0.002(2)
C26 0.025(2) 0.023(2) 0.031(2) 0.000(2) -0.007(2) 0.002(2)
C31 0.0235(14) 0.016(2) 0.0248(15) -0.001(2) -0.0063(14) 0.002(2)
C32 0.0225(15) 0.018(2) 0.028(2) 0.000(2) -0.0087(14) 0.003(2)
C33 0.0277(15) 0.024(2) 0.0246(15) -0.001(2) -0.0068(15) 0.003(2)
C34 0.0265(15) 0.023(2) 0.032(2) -0.003(2) -0.0149(15) 0.000(2)
C35 0.022(2) 0.026(2) 0.034(2) 0.003(2) -0.0114(14) -0.005(2)
C36 0.0230(14) 0.024(2) 0.032(2) 0.000(2) -0.008(2) 0.002(2)
C41 0.032(2) 0.026(2) 0.023(2) -0.007(2) -0.009(2) 0.008(2)
C42 0.038(2) 0.026(2) 0.025(2) 0.000(2) -0.003(2) 0.007(2)
C43 0.040(2) 0.029(2) 0.037(2) -0.001(2) -0.008(2) 0.018(2)
C44 0.036(2) 0.040(2) 0.048(3) -0.005(2) -0.006(2) 0.017(2)
C45 0.030(2) 0.042(2) 0.043(3) 0.000(2) -0.001(2) 0.007(2)
C46 0.032(2) 0.032(2) 0.033(2) 0.001(2) -0.004(2) 0.005(2)
C51 0.032(2) 0.017(2) 0.0220(14) 0.001(2) -0.0085(15) -0.004(2)
C52 0.026(2) 0.037(2) 0.0250(14) -0.003(2) -0.006(2) 0.002(2)
C53 0.025(2) 0.054(3) 0.027(2) 0.000(2) -0.011(2) 0.003(2)
C54 0.035(2) 0.046(3) 0.023(2) 0.001(2) -0.012(2) -0.011(2)
C55 0.043(2) 0.035(3) 0.0221(14) -0.006(2) -0.006(2) 0.001(2)
C56 0.043(2) 0.024(2) 0.022(2) -0.003(2) -0.009(2) 0.006(2)
C61 0.024(2) 0.027(2) 0.023(2) 0.000(2) -0.006(2) 0.003(2)
C62 0.046(3) 0.028(2) 0.024(2) -0.003(2) -0.006(2) -0.009(2)
C63 0.051(3) 0.026(2) 0.031(2) -0.004(2) -0.011(2) -0.009(2)
C64 0.036(2) 0.025(2) 0.032(2) 0.006(2) -0.005(2) -0.006(2)
C65 0.036(2) 0.027(2) 0.028(2) 0.002(2) -0.001(2) -0.001(2)
C66 0.031(2) 0.025(2) 0.0245(15) -0.002(2) -0.005(2) 0.003(2)

loop_
_atom_site_label
_atom_site_type_symbol
_atom_site_fract_x
_atom_site_fract_y
_atom_site_fract_z
_atom_site_U_iso_or_equiv
_atom_site_thermal_displace_type
_atom_site_occupancy
_atom_site_calc_flag
_atom_site_refinement_flags
Au1 Au 0.253756(14) 0.158998(12) 0.150906(9) 0.01711(8) Uani 1 d .
Au2 Au 0.27902(2) 0.093503(12) 0.346933(10) 0.02012(9) Uani 1 d .
S1 S 0.46097(9) 0.09356(8) 0.17179(6) 0.0183(4) Uani 1 d D
S2 S 0.24327(10) -0.08794(8) 0.33222(7) 0.0221(5) Uani 1 d D
S3 S 0.54528(10) -0.10004(8) 0.07226(6) 0.0206(5) Uani 1 d D
S4 S 0.36923(11) -0.24717(8) 0.20325(7) 0.0243(5) Uani 1 d D
S5 S 0.55323(15) -0.33004(10) 0.03673(8) 0.0400(8) Uani 1 d DU
C1 C 0.4418(4) -0.0441(3) 0.1668(3) 0.017(2) Uani 1 d DU
C2 C 0.3580(4) -0.1133(3) 0.2299(2) 0.018(2) Uani 1 d DU
C3 C 0.4926(4) -0.2317(4) 0.1005(3) 0.025(2) Uani 1 d DU
P1 P 0.04593(10) 0.22148(8) 0.14464(7) 0.0172(4) Uani 1 d .
P2 P 0.26497(11) 0.25066(8) 0.41151(7) 0.0196(5) Uani 1 d .
C11 C 0.0430(4) 0.3659(3) 0.1307(3) 0.022(2) Uani 1 d DU
C12 C 0.1596(4) 0.4236(3) 0.1319(3) 0.0255(15) Uani 1 d DU
H12 H 0.2389(4) 0.3861(3) 0.1393(3) 0.031 Uiso 1 calc R
C13 C 0.1620(5) 0.5350(3) 0.1225(3) 0.033(2) Uani 1 d DU
H13 H 0.2427(5) 0.5742(3) 0.1228(3) 0.039 Uiso 1 calc R
C14 C 0.0471(4) 0.5888(4) 0.1127(3) 0.031(2) Uani 1 d DU
H14 H 0.0476(4) 0.6655(4) 0.1083(3) 0.037 Uiso 1 calc R
C15 C -0.0686(5) 0.5335(3) 0.1093(3) 0.031(2) Uani 1 d DU
H15 H -0.1473(5) 0.5716(3) 0.1016(3) 0.038 Uiso 1 calc R
C16 C -0.0702(4) 0.4221(3) 0.1170(3) 0.0243(15) Uani 1 d DU
H16 H -0.1495(4) 0.3836(3) 0.1129(3) 0.029 Uiso 1 calc R
C21 C -0.0804(4) 0.1766(3) 0.2498(3) 0.024(2) Uani 1 d DU
C22 C -0.1981(4) 0.2309(4) 0.2833(3) 0.032(2) Uani 1 d DU
H22 H -0.2153(4) 0.2973(4) 0.2523(3) 0.038 Uiso 1 calc R
C23 C -0.2913(5) 0.1890(4) 0.3620(3) 0.037(2) Uani 1 d DU
H23 H -0.3739(5) 0.2261(4) 0.3842(3) 0.045 Uiso 1 calc R
C24 C -0.2671(4) 0.0951(4) 0.4086(3) 0.036(2) Uani 1 d DU
H24 H -0.3316(4) 0.0670(4) 0.4634(3) 0.043 Uiso 1 calc R
C25 C -0.1485(4) 0.0416(4) 0.3755(3) 0.032(2) Uani 1 d DU
H25 H -0.1301(4) -0.0236(4) 0.4079(3) 0.039 Uiso 1 calc R
C26 C -0.0563(4) 0.0813(3) 0.2961(3) 0.027(2) Uani 1 d DU
H26 H 0.0248(4) 0.0428(3) 0.2729(3) 0.032 Uiso 1 calc R
C31 C -0.0187(3) 0.1740(3) 0.0518(3) 0.0213(14) Uani 1 d DU
C32 C 0.0735(4) 0.1487(3) -0.0279(3) 0.0226(15) Uani 1 d DU
H32 H 0.1688(4) 0.1563(3) -0.0328(3) 0.027 Uiso 1 calc R
C33 C 0.0294(4) 0.1127(3) -0.1006(3) 0.0253(15) Uani 1 d DU
H33 H 0.0939(4) 0.0950(3) -0.1554(3) 0.030 Uiso 1 calc R
C34 C -0.1085(4) 0.1023(4) -0.0937(3) 0.0257(15) Uani 1 d DU
H34 H -0.1396(4) 0.0775(4) -0.1438(3) 0.031 Uiso 1 calc R
C35 C -0.2012(4) 0.1279(4) -0.0142(3) 0.027(2) Uani 1 d DU
H35 H -0.2965(4) 0.1215(4) -0.0096(3) 0.032 Uiso 1 calc R
C36 C -0.1564(4) 0.1625(4) 0.0585(3) 0.0261(14) Uani 1 d DU
H36 H -0.2209(4) 0.1787(4) 0.1138(3) 0.031 Uiso 1 calc R
C41 C 0.1046(4) 0.3178(3) 0.4189(3) 0.026(2) Uani 1 d DU
C42 C 0.0977(4) 0.4125(4) 0.3659(3) 0.031(2) Uani 1 d DU
H42 H 0.1785(4) 0.4446(4) 0.3260(3) 0.037 Uiso 1 calc R
C43 C -0.0264(5) 0.4605(4) 0.3708(3) 0.036(2) Uani 1 d DU
H43 H -0.0317(5) 0.5248(4) 0.3327(3) 0.043 Uiso 1 calc R
C44 C -0.1425(5) 0.4160(4) 0.4305(3) 0.042(2) Uani 1 d DU
H44 H -0.2279(5) 0.4500(4) 0.4344(3) 0.050 Uiso 1 calc R
C45 C -0.1355(5) 0.3223(4) 0.4845(4) 0.040(2) Uani 1 d DU
H45 H -0.2158(5) 0.2927(4) 0.5271(4) 0.048 Uiso 1 calc R
C46 C -0.0133(4) 0.2714(4) 0.4771(3) 0.033(2) Uani 1 d DU
H46 H -0.0095(4) 0.2044(4) 0.5120(3) 0.040 Uiso 1 calc R
C51 C 0.2853(4) 0.2349(3) 0.5286(3) 0.024(2) Uani 1 d DU
C52 C 0.3857(4) 0.1682(4) 0.5461(3) 0.030(2) Uani 1 d DU
H52 H 0.4416(4) 0.1324(4) 0.4967(3) 0.035 Uiso 1 calc R
C53 C 0.4071(4) 0.1520(4) 0.6341(3) 0.035(2) Uani 1 d DU
H53 H 0.4785(4) 0.1068(4) 0.6452(3) 0.042 Uiso 1 calc R
C54 C 0.3243(4) 0.2019(4) 0.7056(3) 0.034(2) Uani 1 d DU
H54 H 0.3377(4) 0.1906(4) 0.7666(3) 0.041 Uiso 1 calc R
C55 C 0.2231(5) 0.2672(4) 0.6895(3) 0.034(2) Uani 1 d DU
H55 H 0.1654(5) 0.3009(4) 0.7394(3) 0.040 Uiso 1 calc R
C56 C 0.2038(5) 0.2849(4) 0.6009(3) 0.030(2) Uani 1 d DU
H56 H 0.1340(5) 0.3319(4) 0.5898(3) 0.036 Uiso 1 calc R
C61 C 0.3908(4) 0.3524(3) 0.3535(2) 0.025(2) Uani 1 d DU
C62 C 0.4245(5) 0.4355(4) 0.4004(3) 0.033(3) Uani 1 d DU
H62 H 0.3875(5) 0.4357(4) 0.4656(3) 0.040 Uiso 1 calc R
C63 C 0.5116(5) 0.5183(4) 0.3531(3) 0.036(3) Uani 1 d DU
H63 H 0.5351(5) 0.5750(4) 0.3858(3) 0.043 Uiso 1 calc R
C64 C 0.5635(5) 0.5185(4) 0.2596(3) 0.032(2) Uani 1 d DU
H64 H 0.6218(5) 0.5764(4) 0.2270(3) 0.038 Uiso 1 calc R
C65 C 0.5328(5) 0.4365(4) 0.2123(3) 0.032(2) Uani 1 d DU
H65 H 0.5705(5) 0.4369(4) 0.1471(3) 0.039 Uiso 1 calc R
C66 C 0.4470(4) 0.3530(3) 0.2591(3) 0.027(2) Uani 1 d DU
H66 H 0.4264(4) 0.2955(3) 0.2261(3) 0.033 Uiso 1 calc R

loop_
_atom_type_symbol
_atom_type_description
_atom_type_scat_dispersion_real
_atom_type_scat_dispersion_imag
_atom_type_scat_source
C C 0.0033 0.0016 'International Tables Vol C Tables 4.2.6.8 and 6.1.1.4'
H H 0.0000 0.0000 'International Tables Vol C Tables 4.2.6.8 and 6.1.1.4'
P P 0.1023 0.0942 'International Tables Vol C Tables 4.2.6.8 and 6.1.1.4'
S S 0.1246 0.1234 'International Tables Vol C Tables 4.2.6.8 and 6.1.1.4'
Au Au -2.0133 8.8022 'International Tables Vol C Tables 4.2.6.8 and 6.1.1.4'

loop_
_geom_angle_atom_site_label_1
_geom_angle_atom_site_label_2
_geom_angle_atom_site_label_3
_geom_angle
_geom_angle_publ_flag
P1 Au1 S1 174.86(3) y
P1 Au1 Au2 113.75(4) y
S1 Au1 Au2 61.12(4) y
P2 Au2 S2 159.32(4) y
P2 Au2 S1 115.05(4) y
S2 Au2 S1 85.52(4) y
P2 Au2 Au1 103.10(3) y
S2 Au2 Au1 92.54(3) y
S1 Au2 Au1 46.74(2) y
C1 S1 Au1 102.39(13) y
C1 S1 Au2 93.36(13) y
Au1 S1 Au2 72.14(3) y
C2 S2 Au2 104.15(14) y
C3 S3 C1 98.62(20) y
C3 S4 C2 98.84(20) y
C2 C1 S3 116.19(30) y
C2 C1 S1 127.26(30) y
S3 C1 S1 116.51(22) y
C1 C2 S2 129.38(31) y
C1 C2 S4 114.58(29) y
S2 C2 S4 116.04(22) y
S5 C3 S3 123.65(26) y
S5 C3 S4 124.58(27) y
S3 C3 S4 111.77(24) y
C11 P1 C31 106.21(18) y
C11 P1 C21 108.04(18) y
C31 P1 C21 104.74(18) y
C11 P1 Au1 112.55(12) y
C31 P1 Au1 114.47(12) y
C21 P1 Au1 110.35(12) y
C51 P2 C61 104.26(18) y
C51 P2 C41 105.65(18) y
C61 P2 C41 103.64(19) y
C51 P2 Au2 112.10(13) y
C61 P2 Au2 115.87(13) y
C41 P2 Au2 114.23(14) y
C12 C11 C16 118.67(41) ?
C12 C11 P1 118.53(29) ?
C16 C11 P1 122.79(30) ?
C13 C12 C11 120.77(39) ?
C14 C13 C12 119.40(40) ?
C15 C14 C13 120.92(43) ?
C14 C15 C16 119.63(39) ?
C15 C16 C11 120.52(39) ?
C22 C21 C26 119.40(39) ?
C22 C21 P1 123.53(30) ?
C26 C21 P1 117.05(29) ?
C21 C22 C23 119.83(39) ?
C24 C23 C22 120.93(40) ?
C23 C24 C25 119.06(42) ?
C26 C25 C24 120.53(40) ?
C25 C26 C21 120.23(38) ?
C32 C31 C36 119.28(38) ?
C32 C31 P1 118.50(27) ?
C36 C31 P1 122.21(28) ?
C33 C32 C31 120.69(36) ?
C32 C33 C34 119.69(37) ?
C33 C34 C35 119.84(39) ?
C36 C35 C34 120.13(36) ?
C35 C36 C31 120.35(37) ?
C42 C41 C46 119.86(42) ?
C42 C41 P2 120.94(31) ?
C46 C41 P2 119.18(31) ?
C43 C42 C41 119.90(41) ?
C44 C43 C42 120.08(43) ?
C43 C44 C45 120.11(47) ?
C46 C45 C44 120.16(43) ?
C45 C46 C41 119.79(42) ?
C52 C51 C56 118.86(39) ?
C52 C51 P2 117.84(29) ?
C56 C51 P2 123.29(30) ?
C51 C52 C53 121.10(40) ?
C54 C53 C52 119.29(41) ?
C55 C54 C53 120.28(42) ?
C54 C55 C56 120.23(40) ?
C51 C56 C55 120.23(40) ?
C66 C61 C62 118.79(41) ?
C66 C61 P2 119.93(31) ?
C62 C61 P2 121.08(29) ?
C61 C62 C63 120.41(38) ?
C64 C63 C62 119.79(40) ?
C63 C64 C65 120.68(43) ?
C64 C65 C66 119.84(39) ?
C61 C66 C65 120.47(40) ?

loop_
_geom_bond_atom_site_label_1
_geom_bond_atom_site_label_2
_geom_bond_distance
_geom_bond_publ_flag
Au1 P1 2.2779(11) y
Au1 S1 2.3474(11) y
Au1 Au2 3.0681(8) y
Au2 P2 2.2569(12) y
Au2 S2 2.3435(12) y
Au2 S1 2.8226(14) y
S1 C1 1.7489(41) y
S2 C2 1.7400(39) y
S3 C3 1.7249(46) y
S3 C1 1.7448(39) y
S4 C3 1.7321(44) y
S4 C2 1.7556(40) y
S5 C3 1.6499(44) y
C1 C2 1.3615(54) y
P1 C11 1.8086(45) y
P1 C31 1.8238(41) y
P1 C21 1.8253(43) y
P2 C51 1.8180(41) y
P2 C61 1.8199(45) y
P2 C41 1.8203(45) y
C11 C12 1.3978(50) ?
C11 C16 1.4001(48) ?
C12 C13 1.3935(53) ?
C13 C14 1.3836(56) ?
C14 C15 1.3832(57) ?
C15 C16 1.3927(53) ?
C21 C22 1.3823(49) ?
C21 C26 1.3871(50) ?
C22 C23 1.3874(53) ?
C23 C24 1.3760(55) ?
C24 C25 1.3833(53) ?
C25 C26 1.3814(52) ?
C31 C32 1.3880(48) ?
C31 C36 1.3893(47) ?
C32 C33 1.3868(50) ?
C33 C34 1.3892(48) ?
C34 C35 1.3895(51) ?
C35 C36 1.3839(52) ?
C41 C42 1.3877(51) ?
C41 C46 1.3968(52) ?
C42 C43 1.3881(55) ?
C43 C44 1.3839(57) ?
C44 C45 1.3858(59) ?
C45 C46 1.3826(56) ?
C51 C52 1.3826(51) ?
C51 C56 1.3883(50) ?
C52 C53 1.3928(52) ?
C53 C54 1.3846(54) ?
C54 C55 1.3716(56) ?
C55 C56 1.3950(52) ?
C61 C66 1.3926(49) ?
C61 C62 1.3929(52) ?
C62 C63 1.3952(55) ?
C63 C64 1.3749(53) ?
C64 C65 1.3750(54) ?
C65 C66 1.3928(54) ?
